data_7058567
loop_
_publ_author_name
'Trautwein, Ralf'
'Abul-Futouh, Hassan'
'G\"orls, Helmar'
'Imhof, Wolfgang'
'Almazahreh, Laith R.'
'Weigand, Wolfgang'

_publ_section_title
;
 Sulphur--sulphur, sulphur--selenium, selenium--selenium and
 selenium--carbon bond activation using Fe3(CO)12: an unexpected formation
 of an Fe2(CO)6 complex containing a \m2,\k3-C,O,Se-ligand
;
_journal_issue 32
_journal_name_full 'New Journal of Chemistry'
_journal_page_first 12580
_journal_paper_doi 10.1039/C9NJ02642H
_journal_volume 43
_journal_year 2019
_chemical_formula_moiety 'C14 H14 Fe2 O8 Se2'
_chemical_formula_sum 'C14 H14 Fe2 O8 Se2'
_chemical_formula_weight 579.87
_space_group_IT_number 14
_space_group_name_Hall '-P 2ybc'
_space_group_name_H-M_alt 'P 1 21/c 1'
_symmetry_cell_setting monoclinic
_symmetry_space_group_name_Hall '-P 2ybc'
_symmetry_space_group_name_H-M 'P 1 21/c 1'
_atom_sites_solution_hydrogens difmap
_atom_sites_solution_primary direct
_atom_sites_solution_secondary difmap
_audit_creation_method SHELXL-97
_audit_update_record
;
2019-05-13 deposited with the CCDC.    2019-07-02 downloaded from the CCDC.
;
_cell_angle_alpha 90
_cell_angle_beta 95.538(1)
_cell_angle_gamma 90
_cell_formula_units_Z 4
_cell_length_a 11.3031(2)
_cell_length_b 13.0682(2)
_cell_length_c 12.8788(2)
_cell_measurement_reflns_used 13251
_cell_measurement_temperature 133(2)
_cell_measurement_theta_max 27.52
_cell_measurement_theta_min 2.23
_cell_volume 1893.46(5)
_computing_cell_refinement DENZO
_computing_data_collection COLLECT
_computing_data_reduction DENZO
_computing_molecular_graphics SHELXTL/PC
_computing_publication_material SHELXL-97
_computing_structure_refinement 'SHELXL-97 (Sheldrick, 2008)'
_computing_structure_solution 'SHELXS-97 (Sheldrick, 2008)'
_diffrn_ambient_temperature 133(2)
_diffrn_measured_fraction_theta_full 0.997
_diffrn_measured_fraction_theta_max 0.997
_diffrn_measurement_device_type KappaCCD
_diffrn_measurement_method 'phi- + omega-scan'
_diffrn_radiation_monochromator graphite
_diffrn_radiation_source 'fine-focus sealed tube'
_diffrn_radiation_type MoK\a
_diffrn_radiation_wavelength 0.71073
_diffrn_reflns_av_R_equivalents 0.0322
_diffrn_reflns_av_sigmaI/netI 0.0244
_diffrn_reflns_limit_h_max 14
_diffrn_reflns_limit_h_min -13
_diffrn_reflns_limit_k_max 16
_diffrn_reflns_limit_k_min -16
_diffrn_reflns_limit_l_max 16
_diffrn_reflns_limit_l_min -13
_diffrn_reflns_number 13251
_diffrn_reflns_theta_full 27.52
_diffrn_reflns_theta_max 27.52
_diffrn_reflns_theta_min 2.23
_exptl_absorpt_coefficient_mu 5.414
_exptl_absorpt_correction_T_max 0.7456
_exptl_absorpt_correction_T_min 0.5217
_exptl_absorpt_correction_type multi-scan
_exptl_absorpt_process_details 'SADABS, Bruker-AXS, 2002'
_exptl_crystal_colour red-brown
_exptl_crystal_density_diffrn 2.034
_exptl_crystal_density_method 'not measured'
_exptl_crystal_description prism
_exptl_crystal_F_000 1128
_exptl_crystal_size_max 0.096
_exptl_crystal_size_mid 0.092
_exptl_crystal_size_min 0.082
_refine_diff_density_max 0.406
_refine_diff_density_min -0.440
_refine_diff_density_rms 0.072
_refine_ls_extinction_method none
_refine_ls_goodness_of_fit_ref 1.068
_refine_ls_hydrogen_treatment refall
_refine_ls_matrix_type full
_refine_ls_number_parameters 291
_refine_ls_number_reflns 4337
_refine_ls_number_restraints 0
_refine_ls_restrained_S_all 1.068
_refine_ls_R_factor_all 0.0240
_refine_ls_R_factor_gt 0.0214
_refine_ls_shift/su_max 0.001
_refine_ls_shift/su_mean 0.000
_refine_ls_structure_factor_coef Fsqd
_refine_ls_weighting_details 'calc w=1/[\s^2^(Fo^2^)+(0.0173P)^2^+1.9353P] where P=(Fo^2^+2Fc^2^)/3'
_refine_ls_weighting_scheme calc
_refine_ls_wR_factor_gt 0.0493
_refine_ls_wR_factor_ref 0.0508
_reflns_number_gt 4060
_reflns_number_total 4337
_reflns_threshold_expression >2sigma(I)
_cod_data_source_file c9nj02642h2.cif
_cod_data_source_block FO5307
_cod_depositor_comments 'Adding full bibliography for 7058564--7058568.cif.'
_cod_original_sg_symbol_H-M 'P 21/c'
_cod_database_code 7058567

loop_
_symmetry_equiv_pos_as_xyz
'x, y, z'
'-x, y+1/2, -z+1/2'
'-x, -y, -z'
'x, -y-1/2, z-1/2'

loop_
_atom_site_label
_atom_site_type_symbol
_atom_site_fract_x
_atom_site_fract_y
_atom_site_fract_z
_atom_site_U_iso_or_equiv
_atom_site_adp_type
_atom_site_occupancy
_atom_site_symmetry_multiplicity
_atom_site_calc_flag
Fe1 Fe 0.29173(3) 0.37006(2) 0.35455(2) 0.01781(7) Uani 1 1 d
Fe2 Fe 0.11542(2) 0.27737(2) 0.25946(2) 0.01478(7) Uani 1 1 d
Se1 Se 0.200473(18) 0.227358(15) 0.427943(14) 0.01667(6) Uani 1 1 d
Se2 Se 0.311846(17) 0.258785(15) 0.210332(14) 0.01526(5) Uani 1 1 d
O1 O 0.39342(12) -0.09622(11) 0.43539(11) 0.0177(3) Uani 1 1 d
O2 O 0.19930(12) -0.07626(11) 0.35420(11) 0.0183(3) Uani 1 1 d
O3 O 0.53395(18) 0.37882(17) 0.4588(2) 0.0605(7) Uani 1 1 d
O4 O 0.1843(2) 0.49082(16) 0.51231(15) 0.0545(6) Uani 1 1 d
O5 O 0.30123(16) 0.54562(12) 0.21323(14) 0.0326(4) Uani 1 1 d
O6 O -0.07669(15) 0.35598(15) 0.37419(13) 0.0355(4) Uani 1 1 d
O7 O 0.06866(15) 0.43446(14) 0.09696(12) 0.0317(4) Uani 1 1 d
O8 O -0.02910(17) 0.11135(14) 0.15893(17) 0.0475(5) Uani 1 1 d
C1 C 0.31496(18) 0.11327(15) 0.43581(15) 0.0158(4) Uani 1 1 d
H1B H 0.282(2) 0.0667(19) 0.4798(18) 0.018(6) Uiso 1 1 d
H1A H 0.387(2) 0.1382(19) 0.4732(19) 0.022(6) Uiso 1 1 d
C2 C 0.34280(16) 0.05946(15) 0.33593(14) 0.0143(4) Uani 1 1 d
C3 C 0.39629(18) 0.13188(16) 0.26037(16) 0.0175(4) Uani 1 1 d
H3B H 0.469(2) 0.1564(18) 0.2865(18) 0.018(6) Uiso 1 1 d
H3A H 0.406(2) 0.096(2) 0.196(2) 0.025(6) Uiso 1 1 d
C4 C 0.43825(17) -0.02239(15) 0.36747(16) 0.0166(4) Uani 1 1 d
H4B H 0.462(2) -0.0544(18) 0.3019(18) 0.016(6) Uiso 1 1 d
H4A H 0.5044(19) 0.0089(17) 0.4068(16) 0.010(5) Uiso 1 1 d
C5 C 0.23700(18) -0.00065(15) 0.28440(16) 0.0173(4) Uani 1 1 d
H5B H 0.167(2) 0.0424(18) 0.2675(17) 0.017(6) Uiso 1 1 d
H5A H 0.255(2) -0.0324(18) 0.2190(18) 0.016(6) Uiso 1 1 d
C6 C 0.28846(18) -0.14827(15) 0.39227(16) 0.0189(4) Uani 1 1 d
C7 C 0.2384(2) -0.20105(18) 0.48267(19) 0.0255(5) Uani 1 1 d
H7C H 0.164(3) -0.237(2) 0.457(2) 0.034(7) Uiso 1 1 d
H7B H 0.218(3) -0.150(2) 0.534(2) 0.036(8) Uiso 1 1 d
H7A H 0.296(3) -0.248(2) 0.514(2) 0.037(8) Uiso 1 1 d
C8 C 0.3173(2) -0.22324(18) 0.30787(19) 0.0252(5) Uani 1 1 d
H8C H 0.377(3) -0.269(2) 0.336(2) 0.040(8) Uiso 1 1 d
H8B H 0.244(3) -0.261(2) 0.281(2) 0.035(8) Uiso 1 1 d
H8A H 0.344(2) -0.190(2) 0.251(2) 0.033(7) Uiso 1 1 d
C9 C 0.4397(2) 0.37277(18) 0.4182(2) 0.0334(6) Uani 1 1 d
C10 C 0.2246(2) 0.44513(18) 0.44920(17) 0.0303(5) Uani 1 1 d
C11 C 0.29836(19) 0.47674(17) 0.26807(17) 0.0233(4) Uani 1 1 d
C12 C -0.0024(2) 0.32667(17) 0.32835(16) 0.0225(4) Uani 1 1 d
C13 C 0.08641(18) 0.37195(17) 0.15782(16) 0.0210(4) Uani 1 1 d
C14 C 0.0303(2) 0.17378(18) 0.19770(18) 0.0264(5) Uani 1 1 d

loop_
_atom_site_aniso_label
_atom_site_aniso_U_11
_atom_site_aniso_U_22
_atom_site_aniso_U_33
_atom_site_aniso_U_23
_atom_site_aniso_U_13
_atom_site_aniso_U_12
Fe1 0.02011(15) 0.01411(14) 0.01833(14) -0.00233(11) -0.00258(11) 0.00340(11)
Fe2 0.01436(14) 0.01718(14) 0.01260(13) 0.00013(10) 0.00021(10) 0.00384(10)
Se1 0.01966(11) 0.01910(10) 0.01136(9) 0.00074(7) 0.00200(7) 0.00612(7)
Se2 0.01651(10) 0.01556(10) 0.01404(10) 0.00153(7) 0.00310(7) 0.00248(7)
O1 0.0165(7) 0.0158(7) 0.0200(7) 0.0021(5) -0.0030(5) -0.0005(5)
O2 0.0140(7) 0.0163(7) 0.0239(7) 0.0029(6) -0.0018(5) 0.0002(5)
O3 0.0345(11) 0.0435(12) 0.0952(18) -0.0141(12) -0.0357(11) 0.0080(9)
O4 0.0858(17) 0.0476(12) 0.0297(10) -0.0137(9) 0.0036(10) 0.0329(12)
O5 0.0376(10) 0.0190(8) 0.0421(10) 0.0063(7) 0.0088(8) 0.0018(7)
O6 0.0320(9) 0.0496(11) 0.0266(8) 0.0051(8) 0.0109(7) 0.0211(8)
O7 0.0311(9) 0.0364(9) 0.0278(8) 0.0150(7) 0.0041(7) 0.0107(7)
O8 0.0347(10) 0.0291(10) 0.0725(14) -0.0118(9) -0.0269(10) 0.0022(8)
C1 0.0172(10) 0.0163(9) 0.0133(9) 0.0002(7) -0.0012(7) 0.0041(7)
C2 0.0126(9) 0.0151(9) 0.0150(9) -0.0005(7) 0.0002(7) 0.0015(7)
C3 0.0162(10) 0.0173(10) 0.0194(10) 0.0013(8) 0.0033(7) 0.0033(8)
C4 0.0144(9) 0.0158(9) 0.0192(9) 0.0016(8) -0.0005(7) 0.0011(7)
C5 0.0170(10) 0.0155(9) 0.0183(10) 0.0012(8) -0.0035(7) 0.0003(8)
C6 0.0154(9) 0.0151(9) 0.0251(10) 0.0001(8) -0.0029(7) 0.0002(7)
C7 0.0235(11) 0.0221(11) 0.0304(12) 0.0069(9) 0.0007(9) -0.0026(9)
C8 0.0238(12) 0.0201(11) 0.0311(12) -0.0057(9) 0.0004(9) 0.0017(9)
C9 0.0342(14) 0.0200(11) 0.0434(14) -0.0073(10) -0.0096(11) 0.0059(10)
C10 0.0439(14) 0.0246(12) 0.0205(10) -0.0032(9) -0.0069(9) 0.0114(10)
C11 0.0207(11) 0.0182(10) 0.0308(11) -0.0049(9) 0.0016(8) 0.0018(8)
C12 0.0256(11) 0.0249(11) 0.0164(10) 0.0044(8) -0.0004(8) 0.0067(9)
C13 0.0170(10) 0.0273(11) 0.0191(10) -0.0014(8) 0.0034(8) 0.0052(8)
C14 0.0200(11) 0.0243(11) 0.0329(12) -0.0002(9) -0.0070(9) 0.0077(9)

loop_
_atom_type_symbol
_atom_type_description
_atom_type_scat_dispersion_real
_atom_type_scat_dispersion_imag
_atom_type_scat_source
C C 0.0033 0.0016 'International Tables Vol C Tables 4.2.6.8 and 6.1.1.4'
H H 0.0000 0.0000 'International Tables Vol C Tables 4.2.6.8 and 6.1.1.4'
O O 0.0106 0.0060 'International Tables Vol C Tables 4.2.6.8 and 6.1.1.4'
Fe Fe 0.3463 0.8444 'International Tables Vol C Tables 4.2.6.8 and 6.1.1.4'
Se Se -0.0929 2.2259 'International Tables Vol C Tables 4.2.6.8 and 6.1.1.4'

loop_
_geom_angle_atom_site_label_1
_geom_angle_atom_site_label_2
_geom_angle_atom_site_label_3
_geom_angle
C10 Fe1 C9 96.65(11)
C10 Fe1 C11 92.45(10)
C9 Fe1 C11 100.14(11)
C10 Fe1 Se1 86.01(9)
C9 Fe1 Se1 104.83(9)
C11 Fe1 Se1 154.99(7)
C10 Fe1 Se2 160.48(8)
C9 Fe1 Se2 102.33(8)
C11 Fe1 Se2 88.71(7)
Se1 Fe1 Se2 84.768(11)
C10 Fe1 Fe2 103.02(8)
C9 Fe1 Fe2 152.11(8)
C11 Fe1 Fe2 98.58(7)
Se1 Fe1 Fe2 57.763(10)
Se2 Fe1 Fe2 57.601(10)
C12 Fe2 C14 95.62(11)
C12 Fe2 C13 91.21(9)
C14 Fe2 C13 98.18(10)
C12 Fe2 Se1 84.34(6)
C14 Fe2 Se1 110.37(7)
C13 Fe2 Se1 151.38(7)
C12 Fe2 Se2 157.92(7)
C14 Fe2 Se2 106.17(7)
C13 Fe2 Se2 89.19(7)
Se1 Fe2 Se2 84.786(11)
C12 Fe2 Fe1 100.13(7)
C14 Fe2 Fe1 158.62(7)
C13 Fe2 Fe1 95.85(7)
Se1 Fe2 Fe1 57.493(10)
Se2 Fe2 Fe1 57.900(10)
C1 Se1 Fe1 107.86(6)
C1 Se1 Fe2 117.42(6)
Fe1 Se1 Fe2 64.744(11)
C3 Se2 Fe2 115.46(6)
C3 Se2 Fe1 109.55(6)
Fe2 Se2 Fe1 64.499(11)
C4 O1 C6 114.40(15)
C5 O2 C6 115.32(15)
C2 C1 Se1 119.57(13)
C2 C1 H1B 109.8(15)
Se1 C1 H1B 103.1(15)
C2 C1 H1A 110.2(15)
Se1 C1 H1A 106.8(15)
H1B C1 H1A 107(2)
C3 C2 C1 112.28(16)
C3 C2 C5 112.59(16)
C1 C2 C5 112.76(16)
C3 C2 C4 106.73(15)
C1 C2 C4 107.04(15)
C5 C2 C4 104.82(16)
C2 C3 Se2 121.14(13)
C2 C3 H3B 112.3(15)
Se2 C3 H3B 102.3(15)
C2 C3 H3A 109.4(15)
Se2 C3 H3A 102.5(15)
H3B C3 H3A 108(2)
O1 C4 C2 110.41(16)
O1 C4 H4B 112.0(13)
C2 C4 H4B 107.7(13)
O1 C4 H4A 105.7(13)
C2 C4 H4A 109.6(13)
H4B C4 H4A 111.5(18)
O2 C5 C2 110.54(15)
O2 C5 H5B 104.7(13)
C2 C5 H5B 112.5(14)
O2 C5 H5A 110.3(14)
C2 C5 H5A 112.1(14)
H5B C5 H5A 106.3(19)
O2 C6 O1 110.50(15)
O2 C6 C7 105.12(17)
O1 C6 C7 106.02(17)
O2 C6 C8 111.79(17)
O1 C6 C8 110.85(17)
C7 C6 C8 112.27(19)
C6 C7 H7C 109.4(17)
C6 C7 H7B 109.9(17)
H7C C7 H7B 107(2)
C6 C7 H7A 109.4(17)
H7C C7 H7A 111(2)
H7B C7 H7A 110(2)
C6 C8 H8C 109.1(18)
C6 C8 H8B 109.9(17)
H8C C8 H8B 111(2)
C6 C8 H8A 112.0(18)
H8C C8 H8A 109(3)
H8B C8 H8A 106(2)
O3 C9 Fe1 177.2(2)
O4 C10 Fe1 177.4(2)
O5 C11 Fe1 179.0(2)
O6 C12 Fe2 178.1(2)
O7 C13 Fe2 177.2(2)
O8 C14 Fe2 176.3(2)

loop_
_geom_bond_atom_site_label_1
_geom_bond_atom_site_label_2
_geom_bond_distance
Fe1 C10 1.789(2)
Fe1 C9 1.790(3)
Fe1 C11 1.790(2)
Fe1 Se1 2.3714(4)
Fe1 Se2 2.3869(3)
Fe1 Fe2 2.5432(4)
Fe2 C12 1.790(2)
Fe2 C14 1.801(2)
Fe2 C13 1.807(2)
Fe2 Se1 2.3785(3)
Fe2 Se2 2.3791(3)
Se1 C1 1.9703(19)
Se2 C3 1.989(2)
O1 C4 1.428(2)
O1 C6 1.432(2)
O2 C5 1.428(2)
O2 C6 1.431(2)
O3 C9 1.143(3)
O4 C10 1.139(3)
O5 C11 1.147(3)
O6 C12 1.138(3)
O7 C13 1.137(3)
O8 C14 1.140(3)
C1 C2 1.525(3)
C1 H1B 0.93(2)
C1 H1A 0.96(3)
C2 C3 1.524(3)
C2 C5 1.528(3)
C2 C4 1.545(3)
C3 H3B 0.91(2)
C3 H3A 0.97(3)
C4 H4B 1.00(2)
C4 H4A 0.95(2)
C5 H5B 0.98(2)
C5 H5A 0.98(2)
C6 C7 1.509(3)
C6 C8 1.522(3)
C7 H7C 0.99(3)
C7 H7B 0.97(3)
C7 H7A 0.96(3)
C8 H8C 0.95(3)
C8 H8B 1.00(3)
C8 H8A 0.93(3)
